data_2310498
loop_
_publ_author_name
'Tegenfeldt, J.'
'Olovsson, I.'

_publ_section_title
;
 Hydrogen bond studies. X. The crystal structure of ammonium
 hydrogenperoxide
;
_journal_name_full 'Acta Crystallographica (1,1948-23,1967)'
_journal_page_first 934
_journal_page_last 941
_journal_volume 21
_journal_year 1966
_chemical_formula_sum 'H5 N O2'
_chemical_name_systematic '(N H4) (O O H)'
_space_group_IT_number 14
_symmetry_space_group_name_Hall '-P 2ybc'
_symmetry_space_group_name_H-M 'P 1 21/c 1'
_cell_angle_alpha 90
_cell_angle_beta 121.73
_cell_angle_gamma 90
_cell_formula_units_Z 4
_cell_length_a 6.58
_cell_length_b 6.767
_cell_length_c 6.143
_cell_volume 232.646
_citation_journal_id_ASTM ACCRA9
_cod_data_source_file Tegenfeldt_ACCRA9_1966_1063.cif
_cod_data_source_block H5N1O2
_cod_original_cell_volume 232.6458
_cod_original_formula_sum 'H5 N1 O2'
_cod_database_code 2310498

loop_
_symmetry_equiv_pos_as_xyz
x,y,z
-x,y+1/2,-z+1/2
-x,-y,-z
x,-y-1/2,z-1/2

loop_
_atom_site_label
_atom_site_type_symbol
_atom_site_fract_x
_atom_site_fract_y
_atom_site_fract_z
_atom_site_occupancy
_atom_site_U_iso_or_equiv
N1 N-3 0.7444 0.118 0.9991 1 0.0
O1 O-1 0.6673 0.6764 0.1635 1 0.0
O2 O-1 0.8244 0.676 0.8648 1 0.0
